data_4102308
loop_
_publ_author_name
'Yan Yan'
'Bo Qin'
'Changliang Ren'
'Xiuying Chen'
'Yeow Kwan Yip'
'Ruijuan Ye'
'Dawei Zhang'
'Haibin Su'
'Huaqiang Zeng'

_publ_contact_author_address
;
Department of Chemistry & NUS MedChem Program of the Office of Life Sciences
National University of Singapor
3 Science Drive 3
Singapore
117543
;
_publ_contact_author_email CHMZH@NUS.EDU.SG
_publ_contact_author_name 'Huaqiang Zeng'
_publ_section_title
;
 Synthesis, Structural Investigations, Hydrogen-Deuterium Exchange
 Studies, and Molecular Modeling of Conformationally Stablilized Aromatic
 Oligoamides
;
_journal_name_full 'Journal of the American Chemical Society'
_journal_page_first 5869
_journal_page_last 5879
_journal_paper_doi 10.1021/ja100579z
_journal_volume 132
_journal_year 2010
_chemical_formula_sum 'C19 H20 N2 O9'
_chemical_formula_weight 420.37
_chemical_name_systematic
; 
 ? 
;
_space_group_IT_number 2
_symmetry_cell_setting triclinic
_symmetry_space_group_name_Hall '-P 1'
_symmetry_space_group_name_H-M 'P -1'
_atom_sites_solution_hydrogens geom
_atom_sites_solution_primary direct
_atom_sites_solution_secondary difmap
_audit_creation_method SHELXL-97
_cell_angle_alpha 108.3360(10)
_cell_angle_beta 104.0110(10)
_cell_angle_gamma 100.2460(10)
_cell_formula_units_Z 2
_cell_length_a 7.4447(4)
_cell_length_b 11.7593(7)
_cell_length_c 12.3555(7)
_cell_measurement_reflns_used 4822
_cell_measurement_temperature 223(2)
_cell_measurement_theta_max 27.48
_cell_measurement_theta_min 2.92
_cell_volume 957.54(9)
_computing_cell_refinement 'Bruker SMART'
_computing_data_collection 'Bruker SMART'
_computing_data_reduction 'Bruker SAINT'
_computing_molecular_graphics 'Bruker SHELXTL'
_computing_publication_material 'Bruker SHELXTL'
_computing_structure_refinement 'SHELXL-97 (Sheldrick, 1997)'
_computing_structure_solution 'SHELXS-97 (Sheldrick, 1990)'
_diffrn_ambient_temperature 223(2)
_diffrn_measured_fraction_theta_full 0.998
_diffrn_measured_fraction_theta_max 0.998
_diffrn_measurement_device_type 'CCD area detector'
_diffrn_measurement_method 'phi and omega scans'
_diffrn_radiation_monochromator graphite
_diffrn_radiation_source 'fine-focus sealed tube'
_diffrn_radiation_type MoK\a
_diffrn_radiation_wavelength 0.71073
_diffrn_reflns_av_R_equivalents 0.0236
_diffrn_reflns_av_sigmaI/netI 0.0263
_diffrn_reflns_limit_h_max 9
_diffrn_reflns_limit_h_min -9
_diffrn_reflns_limit_k_max 15
_diffrn_reflns_limit_k_min -15
_diffrn_reflns_limit_l_max 15
_diffrn_reflns_limit_l_min -16
_diffrn_reflns_number 12512
_diffrn_reflns_theta_full 27.49
_diffrn_reflns_theta_max 27.49
_diffrn_reflns_theta_min 1.83
_exptl_absorpt_coefficient_mu 0.118
_exptl_absorpt_correction_T_max 0.9883
_exptl_absorpt_correction_T_min 0.9044
_exptl_absorpt_correction_type multi-scan
_exptl_absorpt_process_details 'Sadabs, (Sheldrick 2001)'
_exptl_crystal_colour Colourless
_exptl_crystal_density_diffrn 1.458
_exptl_crystal_density_meas ?
_exptl_crystal_density_method 'not measured'
_exptl_crystal_description Block
_exptl_crystal_F_000 440
_exptl_crystal_size_max 0.58
_exptl_crystal_size_mid 0.20
_exptl_crystal_size_min 0.10
_refine_diff_density_max 0.323
_refine_diff_density_min -0.202
_refine_diff_density_rms 0.044
_refine_ls_extinction_method none
_refine_ls_goodness_of_fit_ref 1.045
_refine_ls_hydrogen_treatment mixed
_refine_ls_matrix_type full
_refine_ls_number_parameters 280
_refine_ls_number_reflns 4405
_refine_ls_number_restraints 0
_refine_ls_restrained_S_all 1.045
_refine_ls_R_factor_all 0.0557
_refine_ls_R_factor_gt 0.0497
_refine_ls_shift/su_max 0.000
_refine_ls_shift/su_mean 0.000
_refine_ls_structure_factor_coef Fsqd
_refine_ls_weighting_details 'calc w=1/[\s^2^(Fo^2^)+(0.0650P)^2^+0.3249P] where P=(Fo^2^+2Fc^2^)/3'
_refine_ls_weighting_scheme calc
_refine_ls_wR_factor_gt 0.1288
_refine_ls_wR_factor_ref 0.1334
_reflns_number_gt 3906
_reflns_number_total 4405
_reflns_threshold_expression >2sigma(I)
_cod_data_source_file ja100579z_si_001_05.cif
_cod_data_source_block 2d
_cod_depositor_comments
;
The following automatic conversions were performed:

'_exptl_crystal_density_meas' value 'Not Measured' was changed to '?'
- the value is perceived as not measured.

Automatic conversion script
Id: cif_fix_values 3008 2015-01-20 13:52:24Z robertas 
;
_cod_database_code 4102308

loop_
_symmetry_equiv_pos_as_xyz
'x, y, z'
'-x, -y, -z'

loop_
_atom_site_label
_atom_site_type_symbol
_atom_site_fract_x
_atom_site_fract_y
_atom_site_fract_z
_atom_site_U_iso_or_equiv
_atom_site_adp_type
_atom_site_occupancy
_atom_site_symmetry_multiplicity
_atom_site_calc_flag
_atom_site_refinement_flags
O1 O 0.25853(17) 0.27528(10) 0.58095(9) 0.0373(3) Uani 1 1 d .
O2 O 0.17859(18) 0.02885(10) 0.43243(11) 0.0440(3) Uani 1 1 d .
O3 O 0.3554(2) 0.01212(13) 0.30936(16) 0.0724(5) Uani 1 1 d .
O4 O 0.2544(2) 0.37359(12) 0.17256(10) 0.0487(3) Uani 1 1 d .
O5 O 0.23173(18) 0.66480(10) 0.52675(9) 0.0398(3) Uani 1 1 d .
O6 O 0.23364(17) 0.52037(10) 0.79715(9) 0.0382(3) Uani 1 1 d .
O7 O 0.26073(19) 1.01606(10) 0.88813(11) 0.0463(3) Uani 1 1 d .
O8 O 0.3572(3) 0.61751(15) 1.04525(12) 0.0695(5) Uani 1 1 d .
O9 O 0.1737(2) 0.73003(14) 1.10194(11) 0.0604(4) Uani 1 1 d .
N1 N 0.24667(18) 0.49699(11) 0.57816(11) 0.0298(3) Uani 1 1 d .
H1N H 0.250(3) 0.4720(17) 0.6310(17) 0.040(5) Uiso 1 1 d .
N2 N 0.2568(2) 0.68638(14) 1.03172(11) 0.0430(3) Uani 1 1 d .
C1 C 0.2567(2) 0.29124(13) 0.47531(12) 0.0291(3) Uani 1 1 d .
C2 C 0.2621(2) 0.19843(13) 0.37382(13) 0.0324(3) Uani 1 1 d .
C3 C 0.2627(2) 0.22305(14) 0.27016(13) 0.0349(3) Uani 1 1 d .
H3 H 0.2688 0.1610 0.2022 0.042 Uiso 1 1 calc R
C4 C 0.2544(2) 0.33854(14) 0.26807(13) 0.0340(3) Uani 1 1 d .
C5 C 0.2471(2) 0.43182(13) 0.36874(12) 0.0311(3) Uani 1 1 d .
H5 H 0.2409 0.5102 0.3663 0.037 Uiso 1 1 calc R
C6 C 0.24907(19) 0.40877(13) 0.47169(12) 0.0277(3) Uani 1 1 d .
C7 C 0.4426(3) 0.2754(2) 0.65188(18) 0.0595(5) Uani 1 1 d .
H7A H 0.4297 0.2000 0.6692 0.089 Uiso 1 1 calc R
H7B H 0.4891 0.3475 0.7267 0.089 Uiso 1 1 calc R
H7C H 0.5334 0.2787 0.6076 0.089 Uiso 1 1 calc R
C8 C 0.2732(2) 0.07142(14) 0.36859(16) 0.0391(4) Uani 1 1 d .
C9 C 0.1812(3) -0.09474(16) 0.4304(2) 0.0542(5) Uani 1 1 d .
H9A H 0.1629 -0.1498 0.3491 0.081 Uiso 1 1 calc R
H9B H 0.0783 -0.1266 0.4576 0.081 Uiso 1 1 calc R
H9C H 0.3041 -0.0906 0.4833 0.081 Uiso 1 1 calc R
C10 C 0.2629(3) 0.28366(19) 0.06674(14) 0.0507(5) Uani 1 1 d .
H10A H 0.3713 0.2507 0.0874 0.076 Uiso 1 1 calc R
H10B H 0.2785 0.3227 0.0099 0.076 Uiso 1 1 calc R
H10C H 0.1446 0.2163 0.0308 0.076 Uiso 1 1 calc R
C11 C 0.23926(19) 0.61556(12) 0.60039(12) 0.0270(3) Uani 1 1 d .
C12 C 0.2370(2) 0.64175(13) 0.81700(12) 0.0290(3) Uani 1 1 d .
C13 C 0.24307(19) 0.68897(12) 0.72668(12) 0.0268(3) Uani 1 1 d .
C14 C 0.2539(2) 0.81419(13) 0.74984(12) 0.0293(3) Uani 1 1 d .
H14 H 0.2611 0.8457 0.6894 0.035 Uiso 1 1 calc R
C15 C 0.2542(2) 0.89362(13) 0.86029(13) 0.0329(3) Uani 1 1 d .
C16 C 0.2487(2) 0.84829(14) 0.95046(13) 0.0352(3) Uani 1 1 d .
H16 H 0.2484 0.9008 1.0256 0.042 Uiso 1 1 calc R
C17 C 0.2437(2) 0.72526(14) 0.92867(12) 0.0325(3) Uani 1 1 d .
C18 C 0.0734(3) 0.44181(16) 0.80934(19) 0.0527(5) Uani 1 1 d .
H18A H -0.0043 0.4923 0.8427 0.079 Uiso 1 1 calc R
H18B H 0.1213 0.4007 0.8626 0.079 Uiso 1 1 calc R
H18C H -0.0046 0.3796 0.7310 0.079 Uiso 1 1 calc R
C19 C 0.2791(3) 1.06724(15) 0.79965(16) 0.0459(4) Uani 1 1 d .
H19A H 0.3956 1.0573 0.7804 0.069 Uiso 1 1 calc R
H19B H 0.2859 1.1551 0.8308 0.069 Uiso 1 1 calc R
H19C H 0.1684 1.0241 0.7276 0.069 Uiso 1 1 calc R

loop_
_atom_site_aniso_label
_atom_site_aniso_U_11
_atom_site_aniso_U_22
_atom_site_aniso_U_33
_atom_site_aniso_U_23
_atom_site_aniso_U_13
_atom_site_aniso_U_12
O1 0.0503(7) 0.0315(5) 0.0331(6) 0.0120(4) 0.0183(5) 0.0114(5)
O2 0.0518(7) 0.0285(5) 0.0571(7) 0.0141(5) 0.0266(6) 0.0154(5)
O3 0.0913(11) 0.0406(7) 0.1102(13) 0.0225(8) 0.0724(11) 0.0329(8)
O4 0.0706(8) 0.0509(7) 0.0284(6) 0.0115(5) 0.0255(6) 0.0185(6)
O5 0.0642(8) 0.0306(5) 0.0273(5) 0.0109(4) 0.0181(5) 0.0146(5)
O6 0.0561(7) 0.0307(5) 0.0329(5) 0.0136(4) 0.0207(5) 0.0117(5)
O7 0.0703(8) 0.0275(6) 0.0423(6) 0.0059(5) 0.0297(6) 0.0133(5)
O8 0.1072(13) 0.0766(10) 0.0402(7) 0.0319(7) 0.0235(8) 0.0442(10)
O9 0.0765(10) 0.0720(9) 0.0380(7) 0.0198(6) 0.0334(7) 0.0137(7)
N1 0.0406(7) 0.0253(6) 0.0228(6) 0.0073(5) 0.0131(5) 0.0065(5)
N2 0.0533(9) 0.0430(8) 0.0246(6) 0.0085(6) 0.0116(6) 0.0028(6)
C1 0.0286(7) 0.0276(7) 0.0284(7) 0.0071(5) 0.0110(5) 0.0053(5)
C2 0.0278(7) 0.0276(7) 0.0366(8) 0.0042(6) 0.0129(6) 0.0058(5)
C3 0.0324(7) 0.0333(7) 0.0297(7) -0.0016(6) 0.0137(6) 0.0065(6)
C4 0.0328(7) 0.0387(8) 0.0266(7) 0.0067(6) 0.0126(6) 0.0067(6)
C5 0.0341(7) 0.0280(7) 0.0279(7) 0.0066(6) 0.0113(6) 0.0056(6)
C6 0.0266(7) 0.0260(7) 0.0251(6) 0.0039(5) 0.0091(5) 0.0033(5)
C7 0.0593(12) 0.0678(13) 0.0486(11) 0.0351(10) 0.0043(9) 0.0041(10)
C8 0.0349(8) 0.0287(7) 0.0480(9) 0.0049(6) 0.0165(7) 0.0078(6)
C9 0.0633(12) 0.0299(8) 0.0733(13) 0.0178(8) 0.0279(10) 0.0162(8)
C10 0.0527(10) 0.0695(12) 0.0276(8) 0.0074(8) 0.0193(7) 0.0220(9)
C11 0.0279(7) 0.0253(6) 0.0234(6) 0.0053(5) 0.0084(5) 0.0031(5)
C12 0.0301(7) 0.0268(7) 0.0267(7) 0.0074(5) 0.0092(5) 0.0041(5)
C13 0.0255(6) 0.0262(7) 0.0238(6) 0.0051(5) 0.0078(5) 0.0029(5)
C14 0.0314(7) 0.0273(7) 0.0269(7) 0.0076(5) 0.0114(6) 0.0044(5)
C15 0.0339(7) 0.0247(7) 0.0342(7) 0.0031(6) 0.0140(6) 0.0035(6)
C16 0.0372(8) 0.0336(8) 0.0271(7) 0.0013(6) 0.0144(6) 0.0038(6)
C17 0.0336(7) 0.0356(8) 0.0247(7) 0.0090(6) 0.0107(6) 0.0030(6)
C18 0.0652(12) 0.0355(9) 0.0617(11) 0.0258(8) 0.0239(10) 0.0057(8)
C19 0.0647(11) 0.0288(8) 0.0465(9) 0.0108(7) 0.0247(8) 0.0149(8)

loop_
_atom_type_symbol
_atom_type_description
_atom_type_scat_dispersion_real
_atom_type_scat_dispersion_imag
_atom_type_scat_source
C C 0.0033 0.0016 'International Tables Vol C Tables 4.2.6.8 and 6.1.1.4'
H H 0.0000 0.0000 'International Tables Vol C Tables 4.2.6.8 and 6.1.1.4'
N N 0.0061 0.0033 'International Tables Vol C Tables 4.2.6.8 and 6.1.1.4'
O O 0.0106 0.0060 'International Tables Vol C Tables 4.2.6.8 and 6.1.1.4'

loop_
_geom_angle_atom_site_label_1
_geom_angle_atom_site_label_2
_geom_angle_atom_site_label_3
_geom_angle
C1 O1 C7 114.68(13)
C8 O2 C9 116.65(13)
C4 O4 C10 117.47(14)
C12 O6 C18 118.22(13)
C15 O7 C19 117.26(12)
C11 N1 C6 128.46(12)
O8 N2 O9 123.85(15)
O8 N2 C17 118.19(14)
O9 N2 C17 117.87(15)
O1 C1 C2 123.68(13)
O1 C1 C6 116.96(12)
C2 C1 C6 119.36(13)
C1 C2 C3 120.04(14)
C1 C2 C8 123.73(14)
C3 C2 C8 116.21(13)
C4 C3 C2 119.78(13)
O4 C4 C3 125.14(13)
O4 C4 C5 114.17(14)
C3 C4 C5 120.68(14)
C6 C5 C4 119.85(14)
C5 C6 N1 124.18(13)
C5 C6 C1 120.26(13)
N1 C6 C1 115.55(12)
O3 C8 O2 123.32(16)
O3 C8 C2 123.07(16)
O2 C8 C2 113.58(12)
O5 C11 N1 124.11(12)
O5 C11 C13 120.04(12)
N1 C11 C13 115.85(12)
O6 C12 C13 120.45(12)
O6 C12 C17 122.12(13)
C13 C12 C17 117.36(13)
C14 C13 C12 119.77(12)
C14 C13 C11 114.23(12)
C12 C13 C11 126.01(12)
C15 C14 C13 121.44(13)
O7 C15 C16 116.09(13)
O7 C15 C14 124.51(14)
C16 C15 C14 119.39(13)
C17 C16 C15 119.14(13)
C16 C17 C12 122.84(13)
C16 C17 N2 116.25(13)
C12 C17 N2 120.82(13)

loop_
_geom_bond_atom_site_label_1
_geom_bond_atom_site_label_2
_geom_bond_distance
O1 C1 1.3731(17)
O1 C7 1.437(2)
O2 C8 1.327(2)
O2 C9 1.450(2)
O3 C8 1.201(2)
O4 C4 1.3669(19)
O4 C10 1.4231(19)
O5 C11 1.2184(17)
O6 C12 1.3645(17)
O6 C18 1.443(2)
O7 C15 1.3598(18)
O7 C19 1.426(2)
O8 N2 1.217(2)
O9 N2 1.2213(19)
N1 C11 1.3478(18)
N1 C6 1.4023(17)
N2 C17 1.4702(19)
C1 C2 1.3945(19)
C1 C6 1.407(2)
C2 C3 1.400(2)
C2 C8 1.492(2)
C3 C4 1.378(2)
C4 C5 1.3959(19)
C5 C6 1.379(2)
C11 C13 1.5177(18)
C12 C13 1.4003(19)
C12 C17 1.4028(19)
C13 C14 1.3923(19)
C14 C15 1.3893(19)
C15 C16 1.384(2)
C16 C17 1.377(2)

loop_
_geom_hbond_atom_site_label_D
_geom_hbond_atom_site_label_H
_geom_hbond_atom_site_label_A
_geom_hbond_distance_DH
_geom_hbond_distance_HA
_geom_hbond_distance_DA
_geom_hbond_angle_DHA
N1 H1N O6 0.792(19) 1.991(19) 2.6597(16) 141.9(17)
N1 H1N O1 0.792(19) 2.216(18) 2.6350(16) 113.5(16)
